data_9004630
loop_
_publ_author_name
'Burns, P. C.'
'Percival, J. B.'

_publ_section_title
;
 Alacranite, As4S4: A new occurrence, new formula, and determination
 of the crystal structure
 Note: This mineral was misidentified by the authors
;
_journal_name_full 'The Canadian Mineralogist'
_journal_page_first 809
_journal_page_last 818
_journal_paper_doi 10.2113/gscanmin.39.3.809
_journal_volume 39
_journal_year 2001
_chemical_compound_source 'Conical Seamount, Lihir Island, Papua, New Guinea.'
_chemical_formula_sum 'As S'
_chemical_name_mineral Beta-As4S4
_space_group_IT_number 15
_symmetry_space_group_name_Hall '-C 2yc'
_symmetry_space_group_name_H-M 'C 1 2/c 1'
_cell_angle_alpha 90
_cell_angle_beta 102.007
_cell_angle_gamma 90
_cell_length_a 9.943
_cell_length_b 9.366
_cell_length_c 8.908
_cell_formula_units_Z 16
_cell_volume 811.419
_database_code_amcsd 0005723
_exptl_crystal_density_diffrn 3.503
_cod_database_code 9004630

loop_
_space_group_symop_operation_xyz
x,y,z
1/2+x,1/2+y,z
x,-y,1/2+z
1/2+x,1/2-y,1/2+z
-x,y,1/2-z
1/2-x,1/2+y,1/2-z
-x,-y,-z
1/2-x,1/2-y,-z

loop_
_atom_site_aniso_label
_atom_site_aniso_U_11
_atom_site_aniso_U_22
_atom_site_aniso_U_33
_atom_site_aniso_U_12
_atom_site_aniso_U_13
_atom_site_aniso_U_23
As(1) 0.04790 0.05000 0.03650 -0.00970 0.00620 -0.00950
As(2) 0.03530 0.04760 0.04760 0.00010 -0.00400 0.01070
S(1) 0.05400 0.03400 0.05300 0.00000 0.00600 0.00000
S(2) 0.03500 0.06600 0.05400 -0.00700 0.01400 -0.01000
S(3) 0.05100 0.03400 0.07700 0.00000 -0.00600 0.00000

loop_
_atom_site_label
_atom_site_fract_x
_atom_site_fract_y
_atom_site_fract_z
_atom_site_U_iso_or_equiv
As(1) 0.00010 0.20580 0.05620 0.04520
As(2) -0.15960 0.40240 0.12780 0.04530
S(1) 0.00000 0.05600 0.25000 0.04900
S(2) 0.20230 0.30440 0.16060 0.05100
S(3) 0.00000 0.55270 0.25000 0.05700

loop_
_cod_related_entry_id
_cod_related_entry_database
_cod_related_entry_code
1 AMCSD 0005723
